data_2312547
loop_
_publ_author_name
'Araujo Junior, Cleber R.'
'Oliveira, Willian X. C.'
'Pinheiro, Carlos B.'
'Pedroso, Emerson F.'
'Nunes, Wallace C.'
'Almeida, Adriele A de'
'Knobel, Marcelo'
'Julve, Miguel'
'Pereira, Cynthia L. M.'

_publ_section_title
;
 Crystal structure and cryomagnetic study of a mononuclear erbium(III)
 oxamate inclusion complex.
;
_journal_coeditor_code DG3058
_journal_issue 8
_journal_name_full 'Acta crystallographica. Section C, Structural chemistry'
_journal_paper_doi 10.1107/S2053229624005977
_journal_volume 80
_journal_year 2024
_chemical_formula_iupac '(C16 H36 N1) [Er (C11 H12 N1 O3)4 (H2 O1)], 3C2 H6 O S, 1.5H2 O1'
_chemical_formula_moiety 'C16 H36 N1 +, C44 H50 Er N4 O13 -, 3(C2 H6 O S), 1.5(H2 O1)'
_chemical_formula_sum 'C66 H106 Er N5 O17.5 S3'
_chemical_formula_weight 1512.99
_chemical_name_systematic
'Tetrabutylammonium aqua[<i>N</i>-(2,4,6-trimethylphenyl)oxamato]erbium(III)--dimethylsulfoxide--water (1/3/1.5)'
_space_group_crystal_system monoclinic
_space_group_IT_number 14
_space_group_name_Hall '-P 2yn'
_space_group_name_H-M_alt 'P 1 21/n 1'
_atom_sites_solution_hydrogens mixed
_audit_creation_method SHELXL-2018/3
_cell_angle_alpha 90
_cell_angle_beta 90.1720(10)
_cell_angle_gamma 90
_cell_formula_units_Z 4
_cell_length_a 15.39670(10)
_cell_length_b 30.6741(2)
_cell_length_c 16.06120(10)
_cell_measurement_reflns_used 55180
_cell_measurement_temperature 220(2)
_cell_measurement_theta_max 78.8230
_cell_measurement_theta_min 2.8810
_cell_volume 7585.35(8)
_computing_cell_refinement
;
CrysAlis PRO (Rigaku OD, 2022)
;
_computing_data_collection
;
CrysAlis PRO (Rigaku OD, 2022)
;
_computing_data_reduction
;
CrysAlis PRO (Rigaku OD, 2022)
;
_computing_molecular_graphics
;
<i>Mercury</i> software (Macrae <i>et al.</i>, 2020) and
<i>Vesta</i> (Momma & Izumi, 2011)
;
_computing_structure_refinement
;
SHELXL2018 (Sheldrick, 2015)
;
_computing_structure_solution
;
SUPERFLIP (Palatinus & Chapuis, 2007)
;
_diffrn_ambient_temperature 220(2)
_diffrn_detector_area_resol_mean 10.0000
_diffrn_measured_fraction_theta_full 0.999
_diffrn_measured_fraction_theta_max 0.999
_diffrn_measurement_device_type 'Rigaku XtaLAB Synergy Dualflex diffractometer with a HyPix detector'
_diffrn_measurement_method '\w scans'
_diffrn_radiation_type CuK\a
_diffrn_radiation_wavelength 1.54184
_diffrn_reflns_av_R_equivalents 0.0606
_diffrn_reflns_av_unetI/netI 0.0356
_diffrn_reflns_limit_h_max 18
_diffrn_reflns_limit_h_min -18
_diffrn_reflns_limit_k_max 36
_diffrn_reflns_limit_k_min -36
_diffrn_reflns_limit_l_max 19
_diffrn_reflns_limit_l_min -15
_diffrn_reflns_number 103272
_diffrn_reflns_theta_full 67.684
_diffrn_reflns_theta_max 68.248
_diffrn_reflns_theta_min 2.881
_diffrn_source 'micro-focus sealed X-ray tube'
_exptl_absorpt_coefficient_mu 3.364
_exptl_absorpt_correction_T_max 1.000
_exptl_absorpt_correction_T_min 0.135
_exptl_absorpt_correction_type gaussian
_exptl_absorpt_process_details
;
(CrysAlis PRO; Rigaku OD, 2022)
;
_exptl_crystal_colour colorless
_exptl_crystal_density_diffrn 1.325
_exptl_crystal_description plate
_exptl_crystal_F_000 3172
_exptl_crystal_size_max 0.442
_exptl_crystal_size_mid 0.242
_exptl_crystal_size_min 0.044
_refine_diff_density_max 1.320
_refine_diff_density_min -1.038
_refine_ls_extinction_method none
_refine_ls_goodness_of_fit_ref 1.042
_refine_ls_hydrogen_treatment mixed
_refine_ls_matrix_type full
_refine_ls_number_parameters 843
_refine_ls_number_reflns 13894
_refine_ls_number_restraints 7
_refine_ls_restrained_S_all 1.043
_refine_ls_R_factor_all 0.0424
_refine_ls_R_factor_gt 0.0372
_refine_ls_shift/su_max 0.002
_refine_ls_shift/su_mean 0.000
_refine_ls_structure_factor_coef Fsqd
_refine_ls_weighting_details 'w=1/[\s^2^(Fo^2^)+(0.0501P)^2^+7.8003P] where P=(Fo^2^+2Fc^2^)/3'
_refine_ls_weighting_scheme calc
_refine_ls_wR_factor_gt 0.0962
_refine_ls_wR_factor_ref 0.1005
_reflns_number_gt 12290
_reflns_number_total 13894
_reflns_threshold_expression 'I > 2\s(I)'
_cod_data_source_file dg3058sup1.cif
_cod_data_source_block I
_cod_original_sg_symbol_H-M 'P 21/n'
_cod_original_formula_sum 'C66 H106 Er N5 O17.50 S3'
_cod_database_code 2312547
_shelx_space_group_comment
;
The symmetry employed for this shelxl refinement is uniquely defined
by the following loop, which should always be used as a source of
symmetry information in preference to the above space-group names.
They are only intended as comments.
;

loop_
_space_group_symop_operation_xyz
'x, y, z'
'-x+1/2, y+1/2, -z+1/2'
'-x, -y, -z'
'x-1/2, -y-1/2, z-1/2'

loop_
_atom_site_type_symbol
_atom_site_label
_atom_site_fract_x
_atom_site_fract_y
_atom_site_fract_z
_atom_site_U_iso_or_equiv
_atom_site_adp_type
_atom_site_calc_flag
_atom_site_occupancy
_atom_site_disorder_assembly
_atom_site_disorder_group
C C1 0.73925(16) 0.72931(8) -0.05786(15) 0.0241(5) Uani d 1 . .
C C2 0.69087(16) 0.77092(9) -0.08635(15) 0.0254(5) Uani d 1 . .
C C3 0.68188(17) 0.82805(9) -0.18970(17) 0.0310(6) Uani d 1 . .
C C4 0.6992(2) 0.86814(10) -0.15435(19) 0.0394(7) Uani d 1 . .
C C5 0.6593(2) 0.90479(11) -0.1891(2) 0.0449(7) Uani d 1 . .
H H5 0.668586 0.931946 -0.164860 0.054 Uiso calc 1 . .
C C6 0.6063(2) 0.90173(11) -0.2585(2) 0.0469(8) Uani d 1 . .
C C7 0.5928(2) 0.86102(11) -0.2934(2) 0.0436(7) Uani d 1 . .
H H7 0.558664 0.858746 -0.341086 0.052 Uiso calc 1 . .
C C8 0.62851(18) 0.82366(10) -0.25945(18) 0.0368(6) Uani d 1 . .
C C9 0.7619(3) 0.87200(13) -0.0825(2) 0.0563(9) Uani d 1 . .
H H9A 0.766214 0.901963 -0.065765 0.084 Uiso calc 1 . .
H H9B 0.741376 0.854818 -0.036632 0.084 Uiso calc 1 . .
H H9C 0.818007 0.861660 -0.099338 0.084 Uiso calc 1 . .
C C10 0.5638(3) 0.94183(14) -0.2961(3) 0.0717(12) Uani d 1 . .
H H10A 0.529658 0.933442 -0.343534 0.108 Uiso calc 1 . .
H H10B 0.527016 0.955328 -0.255375 0.108 Uiso calc 1 . .
H H10C 0.607861 0.962082 -0.313059 0.108 Uiso calc 1 . .
C C11 0.6098(2) 0.77930(12) -0.2959(2) 0.0514(8) Uani d 1 . .
H H11A 0.640014 0.757436 -0.264391 0.077 Uiso calc 1 . .
H H11B 0.548487 0.773754 -0.293935 0.077 Uiso calc 1 . .
H H11C 0.629026 0.778496 -0.352730 0.077 Uiso calc 1 . .
C C12 0.69649(17) 0.73844(8) 0.23247(16) 0.0273(5) Uani d 1 . .
C C13 0.73154(16) 0.77694(9) 0.18058(15) 0.0254(5) Uani d 1 . .
C C14 0.83646(18) 0.83606(9) 0.17568(17) 0.0333(6) Uani d 1 . .
C C15 0.88708(19) 0.83223(10) 0.10452(18) 0.0360(6) Uani d 1 . .
C C16 0.9206(2) 0.87032(12) 0.0699(2) 0.0445(7) Uani d 1 . .
H H16 0.953853 0.868276 0.021742 0.053 Uiso calc 1 . .
C C17 0.9066(2) 0.91077(12) 0.1040(2) 0.0548(9) Uani d 1 . .
C C18 0.8605(3) 0.91281(12) 0.1783(3) 0.0652(11) Uani d 1 . .
H H18 0.854067 0.939598 0.204642 0.078 Uiso calc 1 . .
C C19 0.8239(3) 0.87596(12) 0.2141(2) 0.0526(8) Uani d 1 . .
C C20 0.7714(4) 0.87882(16) 0.2937(3) 0.0861(16) Uani d 1 . .
H H20A 0.769026 0.908586 0.311951 0.129 Uiso calc 1 . .
H H20B 0.713524 0.868404 0.283388 0.129 Uiso calc 1 . .
H H20C 0.798289 0.861265 0.335960 0.129 Uiso calc 1 . .
C C21 0.9422(4) 0.95174(15) 0.0631(4) 0.0871(15) Uani d 1 . .
H H21A 0.926082 0.976781 0.095384 0.131 Uiso calc 1 . .
H H21B 1.004326 0.949887 0.060074 0.131 Uiso calc 1 . .
H H21C 0.918578 0.954401 0.007907 0.131 Uiso calc 1 . .
C C22 0.9056(3) 0.78925(13) 0.0647(3) 0.0610(10) Uani d 1 . .
H H22A 0.941438 0.793582 0.016595 0.091 Uiso calc 1 . .
H H22B 0.935196 0.770732 0.103679 0.091 Uiso calc 1 . .
H H22C 0.851923 0.775797 0.048114 0.091 Uiso calc 1 . .
C C23 0.41139(18) 0.73768(9) 0.18704(17) 0.0297(6) Uani d 1 . .
C C24 0.46169(16) 0.77922(9) 0.21336(15) 0.0252(5) Uani d 1 . .
C C25 0.46375(17) 0.84078(9) 0.30876(16) 0.0287(5) Uani d 1 . .
C C26 0.44717(19) 0.87965(10) 0.26667(18) 0.0366(6) Uani d 1 . .
C C27 0.4806(2) 0.91789(10) 0.3010(2) 0.0433(7) Uani d 1 . .
H H27 0.470071 0.944194 0.274028 0.052 Uiso calc 1 . .
C C28 0.5292(2) 0.91811(10) 0.3740(2) 0.0450(7) Uani d 1 . .
C C29 0.5442(2) 0.87859(11) 0.41362(19) 0.0408(7) Uani d 1 . .
H H29 0.576438 0.878280 0.462654 0.049 Uiso calc 1 . .
C C30 0.51238(18) 0.83942(9) 0.38219(17) 0.0327(6) Uani d 1 . .
C C31 0.3957(2) 0.88020(13) 0.1865(2) 0.0519(8) Uani d 1 . .
H H31A 0.390927 0.909621 0.166700 0.078 Uiso calc 1 . .
H H31B 0.424812 0.862720 0.145614 0.078 Uiso calc 1 . .
H H31C 0.338779 0.868592 0.196349 0.078 Uiso calc 1 . .
C C32 0.5661(3) 0.95986(13) 0.4094(3) 0.0754(13) Uani d 1 . .
H H32A 0.549561 0.983903 0.374514 0.113 Uiso calc 1 . .
H H32B 0.543815 0.964346 0.464506 0.113 Uiso calc 1 . .
H H32C 0.628246 0.957845 0.411627 0.113 Uiso calc 1 . .
C C33 0.5301(2) 0.79673(11) 0.4251(2) 0.0501(8) Uani d 1 . .
H H33A 0.503085 0.773509 0.394417 0.075 Uiso calc 1 . .
H H33B 0.591625 0.791865 0.427748 0.075 Uiso calc 1 . .
H H33C 0.506852 0.797578 0.480457 0.075 Uiso calc 1 . .
C C34 0.44552(17) 0.72748(9) -0.08388(16) 0.0293(5) Uani d 1 . .
C C35 0.42104(16) 0.77140(9) -0.04378(16) 0.0261(5) Uani d 1 . .
C C36 0.32022(18) 0.83213(9) -0.04394(16) 0.0305(6) Uani d 1 . .
C C37 0.3658(2) 0.87037(10) -0.05813(18) 0.0380(6) Uani d 1 . .
C C38 0.3314(2) 0.90893(11) -0.0271(2) 0.0485(8) Uani d 1 . .
H H38 0.361258 0.934873 -0.035994 0.058 Uiso calc 1 . .
C C39 0.2541(2) 0.90989(12) 0.0166(2) 0.0524(9) Uani d 1 . .
C C40 0.2107(2) 0.87115(13) 0.0295(2) 0.0498(8) Uani d 1 . .
H H40 0.158474 0.871532 0.058495 0.060 Uiso calc 1 . .
C C41 0.2424(2) 0.83166(11) 0.00060(18) 0.0380(6) Uani d 1 . .
C C42 0.4496(2) 0.87045(13) -0.1057(3) 0.0575(9) Uani d 1 . .
H H42A 0.471436 0.899694 -0.109174 0.086 Uiso calc 1 . .
H H42B 0.491217 0.852366 -0.077533 0.086 Uiso calc 1 . .
H H42C 0.439609 0.859325 -0.160765 0.086 Uiso calc 1 . .
C C43 0.2173(4) 0.95256(17) 0.0488(4) 0.0937(17) Uani d 1 . .
H H43A 0.255717 0.976014 0.034308 0.141 Uiso calc 1 . .
H H43B 0.161324 0.957573 0.024104 0.141 Uiso calc 1 . .
H H43C 0.211646 0.951099 0.108195 0.141 Uiso calc 1 . .
C C44 0.1952(3) 0.78959(14) 0.0178(3) 0.0604(10) Uani d 1 . .
H H44A 0.226434 0.765794 -0.006850 0.091 Uiso calc 1 . .
H H44B 0.191195 0.785190 0.076795 0.091 Uiso calc 1 . .
H H44C 0.137852 0.790982 -0.005757 0.091 Uiso calc 1 . .
C C51 0.3698(3) 0.52552(13) 0.2897(2) 0.0603(10) Uani d 1 . .
H H51A 0.346285 0.543315 0.333282 0.090 Uiso calc 1 . .
H H51B 0.400994 0.501475 0.313662 0.090 Uiso calc 1 . .
H H51C 0.408622 0.542638 0.256297 0.090 Uiso calc 1 . .
C C52 0.2963(2) 0.50830(12) 0.2354(2) 0.0493(8) Uani d 1 . .
H H52A 0.256664 0.491588 0.269743 0.059 Uiso calc 1 . .
H H52B 0.264291 0.532748 0.212383 0.059 Uiso calc 1 . .
C C53 0.3281(2) 0.47984(11) 0.1649(2) 0.0481(8) Uani d 1 . .
H H53A 0.363912 0.456592 0.187265 0.058 Uiso calc 1 . .
H H53B 0.363474 0.497094 0.127510 0.058 Uiso calc 1 . .
C C55 0.2523(2) 0.46033(11) 0.1170(2) 0.0445(7) Uani d 1 . .
H H55A 0.222142 0.483607 0.088030 0.053 Uiso calc 1 . .
H H55B 0.211998 0.447632 0.156428 0.053 Uiso calc 1 . .
C C57 0.4335(4) 0.5056(2) -0.1239(4) 0.0985(17) Uani d 1 . .
H H57A 0.461065 0.511839 -0.176098 0.148 Uiso calc 1 . .
H H57B 0.434448 0.531194 -0.089517 0.148 Uiso calc 1 . .
H H57C 0.464003 0.482421 -0.096325 0.148 Uiso calc 1 . .
C C58 0.3437(4) 0.49247(16) -0.1388(3) 0.0787(13) Uani d 1 . .
H H58A 0.343425 0.467060 -0.174755 0.094 Uiso calc 1 . .
H H58B 0.313895 0.515793 -0.167953 0.094 Uiso calc 1 . .
C C59 0.2949(3) 0.48201(12) -0.0613(3) 0.0615(10) Uani d 1 . .
H H59A 0.235574 0.474516 -0.075734 0.074 Uiso calc 1 . .
H H59B 0.293325 0.507651 -0.025952 0.074 Uiso calc 1 . .
C C60 0.3354(2) 0.44448(10) -0.0130(2) 0.0436(7) Uani d 1 . .
H H60A 0.350361 0.421475 -0.051906 0.052 Uiso calc 1 . .
H H60B 0.388916 0.454569 0.012567 0.052 Uiso calc 1 . .
C C61 0.1327(2) 0.32995(13) -0.1611(3) 0.0583(9) Uani d 1 . .
H H61A 0.079863 0.314383 -0.172458 0.087 Uiso calc 1 . .
H H61B 0.144520 0.349659 -0.206131 0.087 Uiso calc 1 . .
H H61C 0.179760 0.309629 -0.155621 0.087 Uiso calc 1 . .
C C62 0.1231(2) 0.35527(13) -0.0817(2) 0.0542(9) Uani d 1 . .
H H62A 0.110157 0.335350 -0.036515 0.065 Uiso calc 1 . .
H H62B 0.074883 0.375418 -0.087072 0.065 Uiso calc 1 . .
C C63 0.2053(2) 0.38059(10) -0.06094(19) 0.0383(6) Uani d 1 . .
H H63A 0.253054 0.360365 -0.052896 0.046 Uiso calc 1 . .
H H63B 0.219852 0.399564 -0.107156 0.046 Uiso calc 1 . .
C C64 0.19368(19) 0.40760(11) 0.0169(2) 0.0416(7) Uani d 1 . .
H H64A 0.165194 0.389814 0.058616 0.050 Uiso calc 1 . .
H H64B 0.155401 0.431819 0.004089 0.050 Uiso calc 1 . .
C C65 0.4290(3) 0.35589(18) 0.2539(3) 0.0764(13) Uani d 1 . .
H H65A 0.463793 0.332890 0.277013 0.115 Uiso calc 1 . .
H H65B 0.462132 0.371429 0.212921 0.115 Uiso calc 1 . .
H H65C 0.411936 0.375547 0.297332 0.115 Uiso calc 1 . .
C C67 0.3489(3) 0.33666(13) 0.2134(2) 0.0544(9) Uani d 1 . .
H H67A 0.316802 0.320390 0.254897 0.065 Uiso calc 1 . .
H H67B 0.366945 0.316277 0.170575 0.065 Uiso calc 1 . .
C C68 0.2887(2) 0.37044(11) 0.1743(2) 0.0435(7) Uani d 1 . .
H H68A 0.233111 0.357071 0.161477 0.052 Uiso calc 1 . .
H H68B 0.278696 0.393944 0.213521 0.052 Uiso calc 1 . .
C C69 0.32827(18) 0.38856(9) 0.09550(19) 0.0352(6) Uani d 1 . .
H H69A 0.334109 0.364958 0.055713 0.042 Uiso calc 1 . .
H H69B 0.386236 0.398989 0.108412 0.042 Uiso calc 1 . .
C C48 0.3326(3) 0.62236(13) 0.1497(2) 0.0575(9) Uani d 1 . .
H H48A 0.304909 0.639948 0.191341 0.086 Uiso calc 1 . .
H H48B 0.347715 0.594577 0.173163 0.086 Uiso calc 1 . .
H H48C 0.384237 0.636753 0.130686 0.086 Uiso calc 1 . .
C C47 0.2639(3) 0.66895(14) 0.0278(3) 0.0679(11) Uani d 1 . .
H H47A 0.234557 0.687653 0.066541 0.102 Uiso calc 1 . .
H H47B 0.323299 0.678015 0.022623 0.102 Uiso calc 1 . .
H H47C 0.235786 0.670678 -0.025513 0.102 Uiso calc 1 . .
C C49 0.5306(3) 0.66064(18) 0.3359(3) 0.0845(15) Uani d 1 . .
H H49A 0.546663 0.663853 0.393344 0.127 Uiso calc 1 . .
H H49B 0.558620 0.682830 0.303478 0.127 Uiso calc 1 . .
H H49C 0.468740 0.663449 0.330299 0.127 Uiso calc 1 . .
C C50 0.6760(3) 0.61887(14) 0.2984(3) 0.0693(11) Uani d 1 . .
H H50A 0.697161 0.621180 0.354536 0.104 Uiso calc 1 . .
H H50B 0.705218 0.595408 0.270626 0.104 Uiso calc 1 . .
H H50C 0.686800 0.645669 0.269413 0.104 Uiso calc 1 . .
N N1 0.72079(15) 0.78967(8) -0.15436(14) 0.0322(5) Uani d 1 . .
H H1 0.765322 0.778493 -0.178499 0.039 Uiso calc 1 . .
N N2 0.79917(15) 0.79818(8) 0.21306(14) 0.0336(5) Uani d 1 . .
H H2 0.821429 0.788628 0.258717 0.040 Uiso calc 1 . .
N N3 0.42783(15) 0.80114(8) 0.27696(14) 0.0318(5) Uani d 1 . .
H H3 0.381876 0.790916 0.300179 0.038 Uiso calc 1 . .
N N4 0.35222(15) 0.79167(8) -0.07575(14) 0.0332(5) Uani d 1 . .
H H4 0.325830 0.779936 -0.117361 0.040 Uiso calc 1 . .
N N5 0.27760(15) 0.42563(8) 0.05397(16) 0.0357(5) Uani d 1 . .
O O1 0.70372(11) 0.71103(6) 0.00333(11) 0.0274(4) Uani d 1 . .
O O2 0.80539(12) 0.71799(7) -0.09525(12) 0.0363(4) Uani d 1 . .
O O3 0.62786(11) 0.78413(6) -0.04631(10) 0.0276(4) Uani d 1 . .
O O5 0.72379(14) 0.73294(7) 0.30370(12) 0.0418(5) Uani d 1 . .
O O4 0.64103(12) 0.71593(6) 0.19397(11) 0.0290(4) Uani d 1 . .
O O6 0.69717(11) 0.78582(6) 0.11330(10) 0.0271(4) Uani d 1 . .
O O8 0.34141(15) 0.72992(8) 0.22112(15) 0.0529(7) Uani d 1 . .
O O7 0.44839(11) 0.71624(6) 0.13133(11) 0.0296(4) Uani d 1 . .
O O9 0.52813(11) 0.78977(6) 0.17621(10) 0.0268(4) Uani d 1 . .
O O11 0.40124(16) 0.71293(8) -0.14068(15) 0.0556(7) Uani d 1 . .
O O10 0.51009(12) 0.70936(6) -0.05009(11) 0.0303(4) Uani d 1 . .
O O12 0.46377(11) 0.78538(6) 0.01576(10) 0.0273(4) Uani d 1 . .
O O13 0.57495(12) 0.65920(6) 0.07631(11) 0.0317(4) Uani d 1 . .
O O16 0.30665(19) 0.58712(9) 0.00186(19) 0.0681(8) Uani d 1 . .
O O17 0.5368(2) 0.60546(10) 0.21066(18) 0.0752(9) Uani d 1 . .
S S2 0.26023(6) 0.61457(3) 0.06434(6) 0.0525(2) Uani d 1 . .
S S3 0.56337(8) 0.60848(4) 0.29982(6) 0.0703(3) Uani d 1 . .
Er Er1 0.57866(2) 0.73890(2) 0.06838(2) 0.02088(6) Uani d 1 . .
O O18 0.53061(17) 0.38295(9) 0.04584(17) 0.0571(6) Uani d 1 . .
O O15 0.5639(7) 1.0056(3) -0.1200(6) 0.130(5) Uiso d 0.524(14) . .
S S1 0.6524(3) 0.94435(13) 0.0684(3) 0.1375(16) Uiso d 0.632(7) A 1
C C45 0.6143(10) 0.8857(5) 0.0815(9) 0.117(5) Uiso d 0.632(7) A 1
H H45A 0.652036 0.870851 0.119778 0.175 Uiso calc 0.632(7) A 1
H H45B 0.556087 0.885520 0.102710 0.175 Uiso calc 0.632(7) A 1
H H45C 0.615574 0.871192 0.028543 0.175 Uiso calc 0.632(7) A 1
C C46 0.6498(7) 0.9674(3) 0.1570(6) 0.104(3) Uiso d 0.632(7) A 1
H H46A 0.694871 0.955606 0.191708 0.156 Uiso calc 0.632(7) A 1
H H46B 0.658501 0.998156 0.150279 0.156 Uiso calc 0.632(7) A 1
H H46C 0.594356 0.962247 0.182385 0.156 Uiso calc 0.632(7) A 1
O O14 0.5858(10) 0.9596(5) 0.0085(9) 0.198(5) Uiso d 0.632(7) A 1
S S1B 0.5841(6) 0.9397(3) 0.0680(4) 0.140(3) Uiso d 0.368(7) A 2
C C46B 0.6555(11) 0.9626(5) -0.0028(10) 0.090(4) Uiso d 0.368(7) A 2
H H46D 0.692259 0.940200 -0.025178 0.136 Uiso calc 0.368(7) A 2
H H46E 0.623282 0.976032 -0.047095 0.136 Uiso calc 0.368(7) A 2
H H46F 0.690529 0.984106 0.024747 0.136 Uiso calc 0.368(7) A 2
O O14A 0.533(3) 0.9755(12) 0.097(2) 0.311(17) Uiso d 0.368(7) A 2
C C45A 0.6223(12) 0.8931(6) 0.1035(12) 0.076(5) Uiso d 0.368(7) A 2
H H45D 0.654922 0.878828 0.060516 0.115 Uiso calc 0.368(7) A 2
H H45E 0.659443 0.898473 0.150532 0.115 Uiso calc 0.368(7) A 2
H H45F 0.574927 0.874735 0.120163 0.115 Uiso calc 0.368(7) A 2
H H13B 0.565(3) 0.6473(13) 0.1266(10) 0.115 Uiso d 1 . .
H H13A 0.5338(19) 0.6466(13) 0.0445(17) 0.115 Uiso d 1 . .
H H18E 0.536(2) 0.3554(5) 0.064(3) 0.115 Uiso d 1 . .
H H18F 0.5849(10) 0.3893(13) 0.029(3) 0.115 Uiso d 1 . .

loop_
_atom_site_aniso_label
_atom_site_aniso_U_11
_atom_site_aniso_U_22
_atom_site_aniso_U_33
_atom_site_aniso_U_12
_atom_site_aniso_U_13
_atom_site_aniso_U_23
C1 0.0188(12) 0.0324(13) 0.0211(12) 0.0023(10) 0.0009(9) 0.0011(10)
C2 0.0214(12) 0.0339(13) 0.0208(12) 0.0013(10) -0.0003(9) 0.0027(10)
C3 0.0256(13) 0.0383(15) 0.0292(13) 0.0065(11) 0.0075(10) 0.0126(11)
C4 0.0354(15) 0.0455(17) 0.0372(15) 0.0012(13) 0.0049(12) 0.0124(13)
C5 0.0426(17) 0.0386(16) 0.0536(19) 0.0010(13) 0.0084(15) 0.0124(14)
C6 0.0340(16) 0.0486(19) 0.058(2) 0.0054(14) 0.0034(14) 0.0250(16)
C7 0.0312(15) 0.0562(19) 0.0433(17) 0.0019(13) -0.0029(13) 0.0196(15)
C8 0.0279(14) 0.0491(17) 0.0333(14) 0.0040(12) 0.0052(11) 0.0103(13)
C9 0.063(2) 0.054(2) 0.052(2) -0.0020(17) -0.0119(17) 0.0044(17)
C10 0.057(2) 0.059(2) 0.099(3) 0.0096(19) -0.011(2) 0.036(2)
C11 0.052(2) 0.055(2) 0.0469(19) 0.0011(16) -0.0084(15) 0.0029(16)
C12 0.0243(13) 0.0337(14) 0.0237(13) -0.0014(10) -0.0027(10) 0.0056(10)
C13 0.0223(12) 0.0335(13) 0.0204(12) -0.0027(10) -0.0023(9) 0.0007(10)
C14 0.0306(14) 0.0378(15) 0.0313(14) -0.0103(11) -0.0077(11) 0.0026(11)
C15 0.0300(14) 0.0430(16) 0.0350(15) -0.0066(12) -0.0046(11) 0.0010(12)
C16 0.0346(16) 0.061(2) 0.0384(16) -0.0140(14) -0.0006(13) 0.0095(15)
C17 0.052(2) 0.050(2) 0.061(2) -0.0172(16) -0.0036(17) 0.0147(17)
C18 0.082(3) 0.0400(19) 0.074(3) -0.0139(19) 0.007(2) -0.0068(18)
C19 0.063(2) 0.0468(19) 0.0474(19) -0.0094(16) 0.0083(16) -0.0037(15)
C20 0.126(5) 0.066(3) 0.067(3) -0.014(3) 0.035(3) -0.017(2)
C21 0.094(4) 0.061(3) 0.106(4) -0.030(3) 0.009(3) 0.028(3)
C22 0.054(2) 0.060(2) 0.069(2) -0.0072(18) 0.0196(19) -0.0079(19)
C23 0.0246(13) 0.0365(15) 0.0279(13) -0.0075(10) 0.0050(11) -0.0058(11)
C24 0.0208(12) 0.0342(13) 0.0205(11) -0.0020(10) 0.0010(9) -0.0033(10)
C25 0.0236(12) 0.0336(14) 0.0289(13) -0.0033(10) 0.0082(10) -0.0090(11)
C26 0.0344(15) 0.0437(16) 0.0317(14) 0.0004(12) 0.0064(12) -0.0013(12)
C27 0.0503(18) 0.0319(15) 0.0480(18) -0.0007(13) 0.0061(14) -0.0011(13)
C28 0.0437(17) 0.0385(16) 0.0527(19) -0.0078(13) 0.0052(14) -0.0139(14)
C29 0.0372(16) 0.0475(18) 0.0375(16) -0.0050(13) -0.0049(12) -0.0091(13)
C30 0.0271(13) 0.0372(15) 0.0338(14) -0.0005(11) 0.0036(11) -0.0041(12)
C31 0.053(2) 0.064(2) 0.0383(17) 0.0029(17) -0.0058(15) 0.0039(16)
C32 0.089(3) 0.048(2) 0.089(3) -0.021(2) -0.006(3) -0.020(2)
C33 0.051(2) 0.0485(19) 0.0504(19) 0.0020(15) -0.0101(16) 0.0028(15)
C34 0.0267(13) 0.0374(14) 0.0236(12) 0.0049(11) -0.0058(10) -0.0042(11)
C35 0.0211(12) 0.0353(13) 0.0219(12) 0.0041(10) -0.0010(9) -0.0003(10)
C36 0.0297(13) 0.0389(15) 0.0229(12) 0.0100(11) -0.0080(10) -0.0033(11)
C37 0.0361(16) 0.0441(16) 0.0338(15) 0.0058(13) -0.0063(12) -0.0017(12)
C38 0.056(2) 0.0380(16) 0.0519(19) 0.0038(15) -0.0136(16) -0.0047(15)
C39 0.055(2) 0.050(2) 0.052(2) 0.0221(16) -0.0103(16) -0.0140(16)
C40 0.0441(18) 0.067(2) 0.0387(17) 0.0210(16) 0.0055(14) -0.0073(16)
C41 0.0359(15) 0.0486(17) 0.0295(14) 0.0101(13) -0.0013(11) 0.0002(12)
C42 0.045(2) 0.061(2) 0.067(2) -0.0043(17) 0.0085(17) 0.0004(19)
C43 0.107(4) 0.071(3) 0.103(4) 0.041(3) -0.006(3) -0.036(3)
C44 0.052(2) 0.066(2) 0.063(2) -0.0019(18) 0.0141(18) 0.0059(19)
C51 0.070(3) 0.058(2) 0.053(2) -0.0087(19) -0.0062(18) -0.0083(17)
C52 0.053(2) 0.0480(18) 0.0472(18) -0.0035(15) 0.0026(15) -0.0073(15)
C53 0.0418(18) 0.0428(17) 0.060(2) 0.0013(14) 0.0027(15) -0.0144(15)
C55 0.0379(16) 0.0402(16) 0.0555(19) 0.0101(13) 0.0009(14) -0.0143(15)
C57 0.084(4) 0.093(4) 0.119(5) -0.014(3) 0.023(3) 0.006(3)
C58 0.098(4) 0.059(2) 0.079(3) 0.005(2) 0.004(3) 0.017(2)
C59 0.074(3) 0.0363(18) 0.074(3) -0.0017(17) -0.001(2) 0.0071(17)
C60 0.0447(18) 0.0355(15) 0.0505(18) -0.0027(13) 0.0057(14) -0.0024(14)
C61 0.046(2) 0.062(2) 0.066(2) -0.0010(17) -0.0048(17) -0.0183(19)
C62 0.0361(17) 0.063(2) 0.063(2) -0.0015(16) -0.0072(15) -0.0135(18)
C63 0.0375(16) 0.0363(15) 0.0412(16) 0.0032(12) -0.0041(12) 0.0036(13)
C64 0.0286(15) 0.0448(17) 0.0515(18) 0.0069(12) -0.0048(13) -0.0063(14)
C65 0.064(3) 0.117(4) 0.048(2) 0.005(3) -0.0185(19) -0.003(2)
C67 0.057(2) 0.061(2) 0.0452(19) 0.0065(17) -0.0082(16) 0.0035(16)
C68 0.0363(16) 0.0471(18) 0.0470(18) -0.0009(13) 0.0032(13) 0.0001(14)
C69 0.0274(14) 0.0352(15) 0.0429(16) 0.0051(11) 0.0002(12) -0.0049(12)
C48 0.066(2) 0.052(2) 0.055(2) -0.0077(18) -0.0034(18) 0.0010(17)
C47 0.075(3) 0.061(2) 0.067(3) 0.017(2) 0.002(2) 0.005(2)
C49 0.080(3) 0.107(4) 0.066(3) -0.015(3) 0.027(2) 0.013(3)
C50 0.085(3) 0.062(2) 0.061(2) -0.007(2) -0.020(2) 0.001(2)
N1 0.0268(11) 0.0410(13) 0.0287(11) 0.0099(10) 0.0076(9) 0.0128(10)
N2 0.0323(12) 0.0416(13) 0.0269(11) -0.0108(10) -0.0097(9) 0.0072(10)
N3 0.0273(11) 0.0385(13) 0.0297(11) -0.0088(9) 0.0093(9) -0.0108(10)
N4 0.0301(12) 0.0407(13) 0.0288(11) 0.0108(10) -0.0108(9) -0.0082(10)
N5 0.0307(12) 0.0338(12) 0.0425(13) 0.0047(10) 0.0000(10) -0.0055(10)
O1 0.0228(9) 0.0344(9) 0.0251(9) 0.0060(7) 0.0052(7) 0.0072(7)
O2 0.0296(10) 0.0467(11) 0.0328(10) 0.0118(9) 0.0100(8) 0.0094(9)
O3 0.0256(9) 0.0358(10) 0.0215(8) 0.0080(7) 0.0040(7) 0.0043(7)
O5 0.0391(12) 0.0584(13) 0.0279(10) -0.0159(10) -0.0146(9) 0.0131(9)
O4 0.0296(9) 0.0343(10) 0.0230(8) -0.0072(8) -0.0069(7) 0.0064(7)
O6 0.0221(8) 0.0371(10) 0.0222(8) -0.0057(7) -0.0031(7) 0.0046(7)
O8 0.0421(13) 0.0640(15) 0.0527(14) -0.0257(11) 0.0282(11) -0.0291(11)
O7 0.0245(9) 0.0344(10) 0.0299(9) -0.0053(7) 0.0079(7) -0.0090(8)
O9 0.0219(9) 0.0346(9) 0.0238(8) -0.0044(7) 0.0037(7) -0.0053(7)
O11 0.0540(14) 0.0587(14) 0.0538(14) 0.0234(12) -0.0325(12) -0.0277(12)
O10 0.0310(10) 0.0364(10) 0.0235(9) 0.0088(8) -0.0080(7) -0.0072(7)
O12 0.0226(9) 0.0356(10) 0.0237(9) 0.0062(7) -0.0052(7) -0.0056(7)
O13 0.0291(10) 0.0357(10) 0.0305(9) 0.0002(7) -0.0002(8) -0.0022(8)
O16 0.0684(18) 0.0595(16) 0.0765(18) -0.0102(14) 0.0146(14) -0.0257(14)
O17 0.092(2) 0.0729(18) 0.0606(17) -0.0337(16) -0.0356(16) 0.0209(14)
S2 0.0440(4) 0.0553(5) 0.0582(5) -0.0103(4) 0.0106(4) -0.0109(4)
S3 0.0845(7) 0.0744(7) 0.0520(5) -0.0373(6) -0.0177(5) 0.0264(5)
Er1 0.01724(9) 0.02918(9) 0.01621(9) 0.00079(5) 0.00011(5) -0.00017(5)
O18 0.0501(14) 0.0545(14) 0.0665(16) -0.0022(11) 0.0044(12) -0.0091(12)

loop_
_atom_type_symbol
_atom_type_description
_atom_type_scat_dispersion_real
_atom_type_scat_dispersion_imag
_atom_type_scat_source
C C 0.0181 0.0091 'International Tables Vol C Tables 4.2.6.8 and 6.1.1.4'
H H 0.0000 0.0000 'International Tables Vol C Tables 4.2.6.8 and 6.1.1.4'
N N 0.0311 0.0180 'International Tables Vol C Tables 4.2.6.8 and 6.1.1.4'
O O 0.0492 0.0322 'International Tables Vol C Tables 4.2.6.8 and 6.1.1.4'
S S 0.3331 0.5567 'International Tables Vol C Tables 4.2.6.8 and 6.1.1.4'
Er Er -9.4367 3.9380 'International Tables Vol C Tables 4.2.6.8 and 6.1.1.4'

loop_
_geom_angle_atom_site_label_1
_geom_angle_atom_site_label_2
_geom_angle_atom_site_label_3
_geom_angle_site_symmetry_1
_geom_angle_site_symmetry_3
_geom_angle
_geom_angle_publ_flag
O2 C1 O1 . . 128.1(2) ?
O2 C1 C2 . . 119.1(2) ?
O1 C1 C2 . . 112.9(2) ?
O3 C2 N1 . . 124.4(2) ?
O3 C2 C1 . . 119.7(2) ?
N1 C2 C1 . . 115.8(2) ?
C4 C3 C8 . . 122.0(3) ?
C4 C3 N1 . . 119.2(3) ?
C8 C3 N1 . . 118.8(3) ?
C3 C4 C5 . . 117.9(3) ?
C3 C4 C9 . . 120.5(3) ?
C5 C4 C9 . . 121.5(3) ?
C6 C5 C4 . . 121.7(3) ?
C5 C6 C7 . . 118.4(3) ?
C5 C6 C10 . . 121.2(4) ?
C7 C6 C10 . . 120.4(3) ?
C8 C7 C6 . . 121.9(3) ?
C7 C8 C3 . . 118.0(3) ?
C7 C8 C11 . . 121.3(3) ?
C3 C8 C11 . . 120.7(3) ?
O5 C12 O4 . . 127.7(2) ?
O5 C12 C13 . . 119.2(2) ?
O4 C12 C13 . . 113.1(2) ?
O6 C13 N2 . . 124.6(2) ?
O6 C13 C12 . . 119.5(2) ?
N2 C13 C12 . . 115.9(2) ?
C19 C14 C15 . . 121.4(3) ?
C19 C14 N2 . . 118.3(3) ?
C15 C14 N2 . . 120.2(3) ?
C14 C15 C16 . . 117.8(3) ?
C14 C15 C22 . . 122.4(3) ?
C16 C15 C22 . . 119.8(3) ?
C17 C16 C15 . . 122.6(3) ?
C16 C17 C18 . . 117.7(3) ?
C16 C17 C21 . . 121.1(4) ?
C18 C17 C21 . . 121.3(4) ?
C19 C18 C17 . . 121.9(4) ?
C14 C19 C18 . . 118.5(3) ?
C14 C19 C20 . . 120.1(3) ?
C18 C19 C20 . . 121.4(4) ?
O8 C23 O7 . . 128.1(2) ?
O8 C23 C24 . . 118.3(2) ?
O7 C23 C24 . . 113.6(2) ?
O9 C24 N3 . . 124.6(2) ?
O9 C24 C23 . . 120.0(2) ?
N3 C24 C23 . . 115.4(2) ?
C26 C25 C30 . . 122.2(3) ?
C26 C25 N3 . . 119.0(3) ?
C30 C25 N3 . . 118.9(3) ?
C25 C26 C27 . . 117.5(3) ?
C25 C26 C31 . . 121.2(3) ?
C27 C26 C31 . . 121.4(3) ?
C28 C27 C26 . . 122.4(3) ?
C29 C28 C27 . . 118.1(3) ?
C29 C28 C32 . . 120.4(3) ?
C27 C28 C32 . . 121.5(3) ?
C28 C29 C30 . . 122.0(3) ?
C29 C30 C25 . . 117.9(3) ?
C29 C30 C33 . . 121.5(3) ?
C25 C30 C33 . . 120.6(3) ?
O11 C34 O10 . . 126.7(3) ?
O11 C34 C35 . . 119.7(2) ?
O10 C34 C35 . . 113.5(2) ?
O12 C35 N4 . . 123.9(2) ?
O12 C35 C34 . . 119.8(2) ?
N4 C35 C34 . . 116.3(2) ?
C37 C36 C41 . . 121.9(3) ?
C37 C36 N4 . . 120.0(3) ?
C41 C36 N4 . . 118.1(3) ?
C36 C37 C38 . . 117.9(3) ?
C36 C37 C42 . . 121.4(3) ?
C38 C37 C42 . . 120.7(3) ?
C39 C38 C37 . . 121.9(3) ?
C40 C39 C38 . . 118.4(3) ?
C40 C39 C43 . . 120.7(4) ?
C38 C39 C43 . . 120.9(4) ?
C39 C40 C41 . . 122.1(3) ?
C40 C41 C36 . . 117.8(3) ?
C40 C41 C44 . . 121.1(3) ?
C36 C41 C44 . . 121.1(3) ?
C53 C52 C51 . . 112.8(3) ?
C52 C53 C55 . . 111.0(3) ?
C53 C55 N5 . . 114.6(3) ?
C57 C58 C59 . . 113.7(5) ?
C58 C59 C60 . . 112.4(4) ?
N5 C60 C59 . . 114.2(3) ?
C61 C62 C63 . . 111.5(3) ?
C64 C63 C62 . . 111.1(3) ?
C63 C64 N5 . . 114.8(2) ?
C65 C67 C68 . . 114.0(4) ?
C69 C68 C67 . . 110.3(3) ?
C68 C69 N5 . . 115.6(2) ?
C2 N1 C3 . . 122.6(2) ?
C13 N2 C14 . . 123.2(2) ?
C24 N3 C25 . . 123.5(2) ?
C35 N4 C36 . . 122.9(2) ?
C60 N5 C55 . . 111.0(2) ?
C60 N5 C64 . . 111.1(2) ?
C55 N5 C64 . . 107.2(2) ?
C60 N5 C69 . . 107.1(2) ?
C55 N5 C69 . . 111.2(2) ?
C64 N5 C69 . . 109.3(2) ?
C1 O1 Er1 . . 122.88(15) ?
C2 O3 Er1 . . 117.08(16) ?
C12 O4 Er1 . . 122.30(16) ?
C13 O6 Er1 . . 116.69(16) ?
C23 O7 Er1 . . 122.90(16) ?
C24 O9 Er1 . . 116.13(16) ?
C34 O10 Er1 . . 121.96(16) ?
C35 O12 Er1 . . 116.89(16) ?
O16 S2 C47 . . 107.0(2) ?
O16 S2 C48 . . 107.06(19) ?
C47 S2 C48 . . 96.2(2) ?
O17 S3 C50 . . 105.5(2) ?
O17 S3 C49 . . 107.0(2) ?
C50 S3 C49 . . 97.0(2) ?
O4 Er1 O1 . . 86.51(6) ?
O4 Er1 O7 . . 83.62(6) ?
O1 Er1 O7 . . 141.49(7) ?
O4 Er1 O10 . . 139.69(7) ?
O1 Er1 O10 . . 82.35(6) ?
O7 Er1 O10 . . 81.54(6) ?
O4 Er1 O12 . . 140.84(6) ?
O1 Er1 O12 . . 131.03(6) ?
O7 Er1 O12 . . 72.62(6) ?
O10 Er1 O12 . . 67.63(6) ?
O4 Er1 O3 . . 134.24(6) ?
O1 Er1 O3 . . 67.27(6) ?
O7 Er1 O3 . . 139.68(6) ?
O10 Er1 O3 . . 75.35(7) ?
O12 Er1 O3 . . 68.18(6) ?
O4 Er1 O6 . . 67.47(6) ?
O1 Er1 O6 . . 74.49(6) ?
O7 Er1 O6 . . 133.39(6) ?
O10 Er1 O6 . . 143.30(6) ?
O12 Er1 O6 . . 107.56(6) ?
O3 Er1 O6 . . 69.61(6) ?
O4 Er1 O13 . . 70.37(6) ?
O1 Er1 O13 . . 71.32(6) ?
O7 Er1 O13 . . 70.29(6) ?
O10 Er1 O13 . . 69.35(6) ?
O12 Er1 O13 . . 126.06(6) ?
O3 Er1 O13 . . 128.10(6) ?
O6 Er1 O13 . . 126.37(6) ?
O4 Er1 O9 . . 73.37(6) ?
O1 Er1 O9 . . 143.51(6) ?
O7 Er1 O9 . . 67.23(6) ?
O10 Er1 O9 . . 132.17(6) ?
O12 Er1 O9 . . 68.90(6) ?
O3 Er1 O9 . . 105.77(6) ?
O6 Er1 O9 . . 69.77(6) ?
O13 Er1 O9 . . 126.10(6) ?
O14 S1 C46 . . 115.0(7) ?
O14 S1 C45 . . 99.1(8) ?
C46 S1 C45 . . 108.2(6) ?
O14A S1B C45A . . 138.4(17) ?
O14A S1B C46B . . 105.0(17) ?
C45A S1B C46B . . 110.5(10) ?

loop_
_geom_bond_atom_site_label_1
_geom_bond_atom_site_label_2
_geom_bond_site_symmetry_2
_geom_bond_distance
_geom_bond_publ_flag
C1 O2 . 1.234(3) ?
C1 O1 . 1.258(3) ?
C1 C2 . 1.547(3) ?
C2 O3 . 1.234(3) ?
C2 N1 . 1.319(3) ?
C3 C4 . 1.380(4) ?
C3 C8 . 1.394(4) ?
C3 N1 . 1.437(3) ?
C4 C5 . 1.396(4) ?
C4 C9 . 1.507(5) ?
C5 C6 . 1.383(5) ?
C6 C7 . 1.384(5) ?
C6 C10 . 1.518(5) ?
C7 C8 . 1.383(4) ?
C8 C11 . 1.509(5) ?
C12 O5 . 1.229(3) ?
C12 O4 . 1.259(3) ?
C12 C13 . 1.544(4) ?
C13 O6 . 1.232(3) ?
C13 N2 . 1.333(3) ?
C14 C19 . 1.385(5) ?
C14 C15 . 1.390(4) ?
C14 N2 . 1.429(4) ?
C15 C16 . 1.394(4) ?
C15 C22 . 1.493(5) ?
C16 C17 . 1.374(5) ?
C17 C18 . 1.391(6) ?
C17 C21 . 1.521(5) ?
C18 C19 . 1.389(5) ?
C19 C20 . 1.517(5) ?
C23 O8 . 1.233(3) ?
C23 O7 . 1.249(3) ?
C23 C24 . 1.549(4) ?
C24 O9 . 1.229(3) ?
C24 N3 . 1.331(3) ?
C25 C26 . 1.394(4) ?
C25 C30 . 1.396(4) ?
C25 N3 . 1.429(3) ?
C26 C27 . 1.394(4) ?
C26 C31 . 1.509(4) ?
C27 C28 . 1.389(5) ?
C28 C29 . 1.388(5) ?
C28 C32 . 1.511(5) ?
C29 C30 . 1.392(4) ?
C30 C33 . 1.504(4) ?
C34 O11 . 1.222(3) ?
C34 O10 . 1.260(3) ?
C34 C35 . 1.541(4) ?
C35 O12 . 1.236(3) ?
C35 N4 . 1.330(3) ?
C36 C37 . 1.386(4) ?
C36 C41 . 1.398(4) ?
C36 N4 . 1.430(4) ?
C37 C38 . 1.389(5) ?
C37 C42 . 1.501(5) ?
C38 C39 . 1.384(5) ?
C39 C40 . 1.380(6) ?
C39 C43 . 1.517(5) ?
C40 C41 . 1.387(5) ?
C41 C44 . 1.507(5) ?
C51 C52 . 1.522(5) ?
C52 C53 . 1.512(5) ?
C53 C55 . 1.518(5) ?
C55 N5 . 1.520(4) ?
C57 C58 . 1.458(8) ?
C58 C59 . 1.491(6) ?
C59 C60 . 1.520(5) ?
C60 N5 . 1.514(4) ?
C61 C62 . 1.501(5) ?
C62 C63 . 1.521(4) ?
C63 C64 . 1.511(4) ?
C64 N5 . 1.525(4) ?
C65 C67 . 1.512(6) ?
C67 C68 . 1.525(5) ?
C68 C69 . 1.512(4) ?
C69 N5 . 1.531(4) ?
C48 S2 . 1.781(4) ?
C47 S2 . 1.769(4) ?
C49 S3 . 1.775(6) ?
C50 S3 . 1.763(5) ?
O1 Er1 . 2.3541(17) ?
O3 Er1 . 2.4289(17) ?
O4 Er1 . 2.3400(17) ?
O6 Er1 . 2.4316(17) ?
O7 Er1 . 2.3540(17) ?
O9 Er1 . 2.4592(17) ?
O10 Er1 . 2.3547(17) ?
O12 Er1 . 2.4222(17) ?
O13 Er1 . 2.449(2) ?
O16 S2 . 1.494(3) ?
O17 S3 . 1.491(3) ?
O15 O14A 3_675 1.64(4) ?
S1 O14 . 1.481(15) ?
S1 C46 . 1.589(10) ?
S1 C45 . 1.904(15) ?
S1B O14A . 1.43(4) ?
S1B C45A . 1.648(19) ?
S1B C46B . 1.73(2) ?

loop_
_geom_hbond_atom_site_label_D
_geom_hbond_atom_site_label_H
_geom_hbond_atom_site_label_A
_geom_hbond_site_symmetry_A
_geom_hbond_distance_DH
_geom_hbond_distance_HA
_geom_hbond_distance_DA
_geom_hbond_angle_DHA
_geom_hbond_publ_flag
N1 H1 O8 4_675 0.86 2.01 2.799(3) 151.5 yes
N2 H2 O11 4_676 0.86 2.03 2.843(3) 157.9 yes
N3 H3 O2 4_576 0.86 2.07 2.852(3) 150.4 yes
N4 H4 O5 4_575 0.86 2.05 2.865(3) 156.7 yes
O13 H13B O17 . 0.9000(10) 1.914(13) 2.780(3) 161(4) yes
O13 H13A O18 3_665 0.9000(10) 1.975(10) 2.854(3) 165(3) yes
O18 H18E O10 3_665 0.9001(10) 2.12(2) 2.901(3) 144(4) yes
O18 H18F O16 3_665 0.9000(11) 1.888(8) 2.778(4) 170(4) yes

_cod_database_fobs_code 2312547
